data_4022714
loop_
_publ_author_name
'Laura D. Shirtcliff'
'Michael M. Haley'
'Rainer Herges'

_publ_section_title
;
 CuCl-Induced Formation and Migration of Isoindazolyl Carbenoids
;
_journal_name_full 'Journal of Organic Chemistry'
_journal_page_first 2411
_journal_page_last 2418
_journal_paper_doi 10.1021/jo0622274
_journal_volume 72
_journal_year 2007
_chemical_formula_sum 'C26 H30 Cl N3'
_chemical_formula_weight 419.98
_chemical_name_systematic
; 
 ? 
;
_space_group_IT_number 11
_symmetry_cell_setting monoclinic
_symmetry_space_group_name_Hall '-P 2yb'
_symmetry_space_group_name_H-M 'P 1 21/m 1'
_atom_sites_solution_hydrogens geom
_atom_sites_solution_primary direct
_atom_sites_solution_secondary difmap
_audit_creation_method SHELXL-97
_cell_angle_alpha 90.00
_cell_angle_beta 111.333(7)
_cell_angle_gamma 90.00
_cell_formula_units_Z 2
_cell_length_a 10.063(5)
_cell_length_b 10.356(5)
_cell_length_c 12.085(6)
_cell_measurement_reflns_used 380
_cell_measurement_temperature 153(2)
_cell_measurement_theta_max 16.16
_cell_measurement_theta_min 3.48
_cell_volume 1173.1(10)
_computing_cell_refinement 'Bruker SMART'
_computing_data_collection 'Bruker SMART'
_computing_data_reduction 'Bruker SAINT'
_computing_molecular_graphics 'Bruker SHELXTL'
_computing_publication_material 'Bruker SHELXTL'
_computing_structure_refinement 'SHELXL-97 (Sheldrick, 1997)'
_computing_structure_solution 'SHELXS-97 (Sheldrick, 1990)'
_diffrn_ambient_temperature 153(2)
_diffrn_measured_fraction_theta_full 0.998
_diffrn_measured_fraction_theta_max 0.998
_diffrn_measurement_device_type 'CCD area detector'
_diffrn_measurement_method 'phi and omega scans'
_diffrn_radiation_monochromator graphite
_diffrn_radiation_source 'fine-focus sealed tube'
_diffrn_radiation_type MoK\a
_diffrn_radiation_wavelength 0.71073
_diffrn_reflns_av_R_equivalents 0.1495
_diffrn_reflns_av_sigmaI/netI 0.1458
_diffrn_reflns_limit_h_max 11
_diffrn_reflns_limit_h_min -11
_diffrn_reflns_limit_k_max 12
_diffrn_reflns_limit_k_min -12
_diffrn_reflns_limit_l_max 14
_diffrn_reflns_limit_l_min -14
_diffrn_reflns_number 8291
_diffrn_reflns_theta_full 25.02
_diffrn_reflns_theta_max 25.02
_diffrn_reflns_theta_min 1.81
_exptl_absorpt_coefficient_mu 0.180
_exptl_absorpt_correction_type none
_exptl_crystal_density_diffrn 1.189
_exptl_crystal_density_meas 0
_exptl_crystal_density_method 'not measured'
_exptl_crystal_description block
_exptl_crystal_F_000 448
_exptl_crystal_size_max 0.1
_exptl_crystal_size_mid 0.1
_exptl_crystal_size_min 0.1
_refine_diff_density_max 0.219
_refine_diff_density_min -0.392
_refine_diff_density_rms 0.058
_refine_ls_extinction_method none
_refine_ls_goodness_of_fit_ref 0.973
_refine_ls_hydrogen_treatment mixed
_refine_ls_matrix_type full
_refine_ls_number_parameters 163
_refine_ls_number_reflns 2184
_refine_ls_number_restraints 0
_refine_ls_restrained_S_all 0.973
_refine_ls_R_factor_all 0.1687
_refine_ls_R_factor_gt 0.0715
_refine_ls_shift/su_max 0.000
_refine_ls_shift/su_mean 0.000
_refine_ls_structure_factor_coef Fsqd
_refine_ls_weighting_details 'calc w=1/[\s^2^(Fo^2^)+(0.0558P)^2^+0.0000P] where P=(Fo^2^+2Fc^2^)/3'
_refine_ls_weighting_scheme calc
_refine_ls_wR_factor_gt 0.1227
_refine_ls_wR_factor_ref 0.1560
_reflns_number_gt 1073
_reflns_number_total 2184
_reflns_threshold_expression >2sigma(I)
_cod_data_source_file jo0622274si20061026_044524.cif
_cod_data_source_block lds2
_cod_depositor_comments
;
The following automatic conversions were performed:
'_symmetry_cell_setting' value 'Monoclinic' changed to 'monoclinic'
according to '/home/saulius/struct/CIF-dictionaries/cif_core.dic'
dictionary named 'cif_core.dic' version 2.4.1 from 2010-06-29.

Automatic conversion script
Id: cif_fix_enum 1527 2010-12-29 10:47:43Z saulius 
;
_cod_original_sg_symbol_H-M 'P 21/m'
_cod_database_code 4022714

loop_
_symmetry_equiv_pos_as_xyz
'x, y, z'
'-x, y+1/2, -z'
'-x, -y, -z'
'x, -y-1/2, z'

loop_
_atom_site_label
_atom_site_type_symbol
_atom_site_fract_x
_atom_site_fract_y
_atom_site_fract_z
_atom_site_U_iso_or_equiv
_atom_site_adp_type
_atom_site_occupancy
_atom_site_symmetry_multiplicity
_atom_site_calc_flag
_atom_site_refinement_flags
Cl Cl -0.53423(17) 0.2500 0.16375(15) 0.0517(6) Uani 1 2 d S
N1 N 0.0824(5) 0.2500 0.2795(4) 0.0311(12) Uani 1 2 d S
N2 N 0.1198(5) 0.2500 0.3993(4) 0.0253(12) Uani 1 2 d S
N3 N 0.2620(5) 0.2500 0.4769(4) 0.0320(12) Uani 1 2 d S
C1 C -0.3513(6) 0.2500 0.1972(5) 0.0299(15) Uani 1 2 d S
C2 C -0.3018(7) 0.2500 0.1004(5) 0.0344(16) Uani 1 2 d S
H2 H -0.3690 0.2500 0.0212 0.041 Uiso 1 2 calc SR
C3 C -0.1592(7) 0.2500 0.1199(5) 0.0337(16) Uani 1 2 d S
H3 H -0.1262 0.2500 0.0556 0.040 Uiso 1 2 calc SR
C4 C -0.0625(6) 0.2500 0.2390(5) 0.0259(14) Uani 1 2 d S
C5 C -0.1137(6) 0.2500 0.3343(5) 0.0255(14) Uani 1 2 d S
C6 C -0.2599(6) 0.2500 0.3115(5) 0.0287(15) Uani 1 2 d S
H6 H -0.2945 0.2500 0.3749 0.034 Uiso 1 2 calc SR
C7 C 0.0073(6) 0.2500 0.4367(5) 0.0252(14) Uani 1 2 d S
C8 C 0.0229(6) 0.2500 0.5581(5) 0.0277(14) Uani 1 2 d S
C9 C 0.0263(6) 0.2500 0.6585(5) 0.0277(14) Uani 1 2 d S
C10 C 0.0335(6) 0.2500 0.7811(5) 0.0227(13) Uani 1 2 d S
C11 C 0.1590(4) 0.3222(4) 0.8717(3) 0.0245(10) Uani 1 1 d .
C12 C 0.2613(4) 0.3967(4) 0.8280(4) 0.0336(11) Uani 1 1 d .
H12A H 0.3544 0.4040 0.8926 0.050 Uiso 1 1 calc R
H12B H 0.2230 0.4832 0.8024 0.050 Uiso 1 1 calc R
H12C H 0.2723 0.3506 0.7610 0.050 Uiso 1 1 calc R
C13 C 0.1345(4) 0.3966(4) 0.9722(3) 0.0318(11) Uani 1 1 d .
H13A H 0.0634 0.3512 0.9956 0.048 Uiso 1 1 calc R
H13B H 0.1000 0.4837 0.9447 0.048 Uiso 1 1 calc R
H13C H 0.2244 0.4025 1.0405 0.048 Uiso 1 1 calc R
C14 C -0.1143(6) 0.2500 0.7864(5) 0.0249(14) Uani 1 2 d S
C15 C -0.1861(4) 0.3660(4) 0.7832(3) 0.0312(11) Uani 1 1 d .
H15 H -0.1389 0.4458 0.7848 0.037 Uiso 1 1 calc R
C16 C -0.3260(4) 0.3651(4) 0.7777(4) 0.0376(12) Uani 1 1 d .
H16 H -0.3737 0.4445 0.7769 0.045 Uiso 1 1 calc R
C17 C -0.3968(6) 0.2500 0.7733(5) 0.0379(17) Uani 1 2 d S
H17 H -0.4936 0.2500 0.7674 0.045 Uiso 1 2 calc SR
C18 C 0.3349(5) 0.3692(4) 0.4611(4) 0.0385(12) Uani 1 1 d .
H18A H 0.3264 0.3764 0.3771 0.046 Uiso 1 1 calc R
H18B H 0.4376 0.3639 0.5108 0.046 Uiso 1 1 calc R
C19 C 0.2710(5) 0.4877(4) 0.4954(4) 0.0515(14) Uani 1 1 d .
H19A H 0.1685 0.4911 0.4484 0.077 Uiso 1 1 calc R
H19B H 0.3173 0.5653 0.4799 0.077 Uiso 1 1 calc R
H19C H 0.2856 0.4836 0.5800 0.077 Uiso 1 1 calc R

loop_
_atom_site_aniso_label
_atom_site_aniso_U_11
_atom_site_aniso_U_22
_atom_site_aniso_U_33
_atom_site_aniso_U_23
_atom_site_aniso_U_13
_atom_site_aniso_U_12
Cl 0.0343(10) 0.0700(14) 0.0492(12) 0.000 0.0132(8) 0.000
N1 0.040(3) 0.035(3) 0.023(3) 0.000 0.017(2) 0.000
N2 0.023(3) 0.034(3) 0.021(3) 0.000 0.011(2) 0.000
N3 0.033(3) 0.035(3) 0.034(3) 0.000 0.020(3) 0.000
C1 0.027(4) 0.030(4) 0.034(4) 0.000 0.013(3) 0.000
C2 0.045(4) 0.031(4) 0.027(4) 0.000 0.013(3) 0.000
C3 0.050(4) 0.027(4) 0.032(4) 0.000 0.025(3) 0.000
C4 0.034(4) 0.023(4) 0.025(4) 0.000 0.015(3) 0.000
C5 0.032(4) 0.027(4) 0.023(4) 0.000 0.016(3) 0.000
C6 0.038(4) 0.029(4) 0.025(4) 0.000 0.018(3) 0.000
C7 0.028(4) 0.029(4) 0.023(4) 0.000 0.013(3) 0.000
C8 0.023(3) 0.031(4) 0.033(4) 0.000 0.016(3) 0.000
C9 0.031(4) 0.022(3) 0.039(4) 0.000 0.024(3) 0.000
C10 0.027(3) 0.026(3) 0.020(3) 0.000 0.014(3) 0.000
C11 0.028(2) 0.025(2) 0.025(2) -0.0005(19) 0.015(2) -0.0001(19)
C12 0.038(3) 0.034(3) 0.035(3) 0.000(2) 0.020(2) -0.001(2)
C13 0.032(3) 0.037(3) 0.030(3) -0.007(2) 0.016(2) -0.001(2)
C14 0.032(3) 0.028(4) 0.016(3) 0.000 0.011(3) 0.000
C15 0.034(3) 0.036(3) 0.026(3) 0.002(2) 0.014(2) 0.001(2)
C16 0.034(3) 0.047(3) 0.034(3) -0.003(2) 0.016(2) 0.008(2)
C17 0.024(4) 0.061(5) 0.033(4) 0.000 0.016(3) 0.000
C18 0.039(3) 0.044(3) 0.040(3) -0.002(2) 0.024(2) -0.007(2)
C19 0.083(4) 0.040(3) 0.049(3) -0.006(3) 0.045(3) -0.011(3)

loop_
_atom_type_symbol
_atom_type_description
_atom_type_scat_dispersion_real
_atom_type_scat_dispersion_imag
_atom_type_scat_source
C C 0.0033 0.0016 'International Tables Vol C Tables 4.2.6.8 and 6.1.1.4'
H H 0.0000 0.0000 'International Tables Vol C Tables 4.2.6.8 and 6.1.1.4'
N N 0.0061 0.0033 'International Tables Vol C Tables 4.2.6.8 and 6.1.1.4'
Cl Cl 0.1484 0.1585 'International Tables Vol C Tables 4.2.6.8 and 6.1.1.4'

loop_
_geom_angle_atom_site_label_1
_geom_angle_atom_site_label_2
_geom_angle_atom_site_label_3
_geom_angle
_geom_angle_site_symmetry_1
_geom_angle_site_symmetry_3
N2 N1 C4 103.3(4) . .
N1 N2 C7 114.3(4) . .
N1 N2 N3 122.4(4) . .
C7 N2 N3 123.3(4) . .
N2 N3 C18 110.4(3) . 4_565
N2 N3 C18 110.4(3) . .
C18 N3 C18 112.6(4) 4_565 .
C6 C1 C2 121.7(5) . .
C6 C1 Cl 120.5(4) . .
C2 C1 Cl 117.7(5) . .
C3 C2 C1 121.0(6) . .
C2 C3 C4 117.8(5) . .
N1 C4 C3 128.2(5) . .
N1 C4 C5 111.4(5) . .
C3 C4 C5 120.4(5) . .
C7 C5 C6 134.2(5) . .
C7 C5 C4 105.3(5) . .
C6 C5 C4 120.5(5) . .
C1 C6 C5 118.5(5) . .
N2 C7 C5 105.6(5) . .
N2 C7 C8 123.4(5) . .
C5 C7 C8 131.0(5) . .
C9 C8 C7 175.6(6) . .
C8 C9 C10 178.9(6) . .
C9 C10 C14 110.9(5) . .
C9 C10 C11 116.7(4) . .
C14 C10 C11 122.5(4) . .
C9 C10 C11 116.7(4) . 4_565
C14 C10 C11 122.5(4) . 4_565
C11 C10 C11 58.4(3) . 4_565
C11 C11 C12 120.3(2) 4_565 .
C11 C11 C13 120.2(2) 4_565 .
C12 C11 C13 110.1(3) . .
C11 C11 C10 60.79(17) 4_565 .
C12 C11 C10 118.9(3) . .
C13 C11 C10 118.9(3) . .
C15 C14 C15 118.8(5) . 4_565
C15 C14 C10 120.4(2) . .
C15 C14 C10 120.4(2) 4_565 .
C16 C15 C14 120.2(4) . .
C17 C16 C15 120.6(4) . .
C16 C17 C16 119.5(5) . 4_565
N3 C18 C19 111.1(3) . .

loop_
_geom_bond_atom_site_label_1
_geom_bond_atom_site_label_2
_geom_bond_distance
_geom_bond_site_symmetry_2
Cl C1 1.735(6) .
N1 N2 1.357(6) .
N1 C4 1.358(7) .
N2 C7 1.363(6) .
N2 N3 1.397(6) .
N3 C18 1.483(4) 4_565
N3 C18 1.483(4) .
C1 C6 1.353(7) .
C1 C2 1.429(7) .
C2 C3 1.367(8) .
C3 C4 1.414(8) .
C4 C5 1.423(7) .
C5 C7 1.385(7) .
C5 C6 1.395(7) .
C7 C8 1.417(7) .
C8 C9 1.202(7) .
C9 C10 1.456(8) .
C10 C14 1.512(7) .
C10 C11 1.532(6) .
C10 C11 1.532(6) 4_565
C11 C11 1.496(7) 4_565
C11 C12 1.526(5) .
C11 C13 1.532(5) .
C14 C15 1.395(4) .
C14 C15 1.395(4) 4_565
C15 C16 1.385(5) .
C16 C17 1.380(5) .
C17 C16 1.380(5) 4_565
C18 C19 1.513(5) .
